data_2102425
loop_
_publ_author_name
'Marsh, Richard E.'

_publ_section_title
;
 Space group <i>Cc</i>: an update
;
_journal_issue 2
_journal_name_full 'Acta Crystallographica Section B'
_journal_page_first 252
_journal_page_last 253
_journal_paper_doi 10.1107/S0108768104003878
_journal_volume 60
_journal_year 2004
_chemical_formula_moiety 'C41 H54 S3 Ir2, 4(C F3 O3 S), C3 H7 N O'
_chemical_formula_sum 'C48 H61 F12 Ir2 N O13 S7'
_space_group_crystal_system monoclinic
_space_group_IT_number 15
_symmetry_space_group_name_H-M 'C 1 2/c 1'
_audit_creation_method CRYM
_cell_angle_alpha 90
_cell_angle_beta 106.16
_cell_angle_gamma 90
_cell_formula_units_Z 4
_cell_length_a 20.6686
_cell_length_b 17.4490
_cell_length_c 17.0768
_cell_volume 5915.346
_cod_data_source_file bk0142.cif
_cod_data_source_block SALPOK
_cod_depositor_comments
;
 Adding the _cell_formula_units_Z data item.

 Antanas Vaitkus,
 2017-08-05

  Added moiety chemical formula from Marsh (2004) paper.
  The summary chemical formula is calculated from moiety formula using
  AdHocParser
  (svn://www.crystallography.net/cod-tools/trunk/Formulae/AdHocParser.yp,
  revision 1441.)

  Andrius Merkys
  2013-11-11
;
_cod_original_sg_symbol_H-M C2/c
_cod_database_code 2102425

loop_
_atom_site_label
_atom_site_type_symbol
_atom_site_fract_x
_atom_site_fract_y
_atom_site_fract_z
Ir1 Ir -0.15621 0.85016 0.26970
S1 S -0.18775 0.80726 0.13275
S2 S 0.00000 0.50217 0.25000
C1 C -0.15020 0.73980 0.20770
C2 C -0.08335 0.76270 0.25200
C3 C -0.06550 0.83410 0.22320
C4 C -0.11590 0.86685 0.16205
C5 C 0.00080 0.87470 0.23130
C6 C -0.18545 0.66740 0.21510
C7 C -0.11600 0.94020 0.11540
C8 C -0.18415 0.95855 0.31720
C9 C -0.24100 0.90835 0.29675
C10 C -0.22370 0.83975 0.34575
C11 C -0.15425 0.85055 0.39705
C12 C -0.13190 0.92095 0.37870
C13 C -0.17705 1.03640 0.28490
C14 C -0.30710 0.93000 0.23795
C15 C -0.27255 0.77320 0.34490
C16 C -0.12200 0.79375 0.46155
C17 C -0.06490 0.95585 0.42100
C22 C 0.03910 0.71240 0.18295
C35 C 0.02745 0.57000 0.19260
C36 C 0.01635 0.64105 0.21780
C40 C 0.05365 0.54495 0.12430
S4 S 0.61585 0.71385 0.05545
O1 O 0.61860 0.71770 0.13785
O2 O 0.56085 0.67720 0.00400
O3 O 0.67885 0.69335 0.04265
C42 C 0.60415 0.80675 0.02490
F1 F 0.54780 0.83740 0.03085
F2 F 0.64880 0.85525 0.06780
F3 F 0.60260 0.81665 -0.05455
S5 S 0.28030 1.06350 0.45815
O4 O 0.26830 0.98765 0.42175
O5 O 0.30985 1.11090 0.41360
O6 O 0.22700 1.09075 0.48515
C43 C 0.34600 1.03815 0.54575
F4 F 0.37085 1.10025 0.58980
F5 F 0.32595 0.99075 0.59425
F6 F 0.39700 1.00535 0.52840
N1 N 0.00000 1.18250 0.25000
O13 O -0.00280 1.05510 0.27640
C46 C 0.01200 1.11920 0.29950
C47 C -0.04470 1.18090 0.17615
C48 C 0.01460 1.26265 0.29115
H1 H 0.00205 0.90625 0.20725
H3 H -0.23375 0.67365 0.19180
H4 H -0.17625 0.65370 0.27210
H5 H -0.16950 0.62705 0.18615
H6 H -0.09330 0.98020 0.15285
H7 H -0.16235 0.95585 0.08915
H8 H -0.09245 0.93225 0.07385
H9 H -0.18190 1.07500 0.32400
H10 H -0.21175 1.04380 0.23380
H11 H -0.13285 1.04145 0.27555
H12 H -0.30050 0.96810 0.20070
H13 H -0.33680 0.95005 0.26685
H14 H -0.32720 0.88590 0.20800
H15 H -0.30340 0.76735 0.29060
H16 H -0.29820 0.78350 0.38325
H17 H -0.24715 0.72640 0.36015
H18 H -0.13110 0.80770 0.51270
H19 H -0.07355 0.79330 0.46915
H20 H -0.14015 0.74285 0.44515
H21 H -0.03440 0.91620 0.44745
H22 H -0.07000 0.99245 0.46110
H23 H -0.04665 0.98170 0.38185
H24 H -0.00090 0.74190 0.15305
H25 H 0.06400 0.69755 0.14375
H49 H 0.09970 0.56190 0.13340
H50 H 0.02635 0.56660 0.07400
H51 H 0.05220 0.48975 0.12035
H55 H 0.03315 1.12670 0.35500
H56 H -0.04565 1.22970 0.14875
H57 H -0.08855 1.17010 0.18230
H58 H -0.03245 1.14160 0.14355
H59 H 0.05190 1.26000 0.33900
H60 H -0.02330 1.28090 0.30690
H61 H 0.02470 1.29690 0.25340
